data_4114495
loop_
_publ_author_name
'Tamaki Nakano'
'Tohru Yade'

_publ_contact_author
;
        Tamaki Nakano
        Graduate School of Materials Science, Nara Institute 
        of Science and Technology (NAIST), Takayama-cho 
        8916-5, Ikoma, Nara 630-0101, Japan
;
_publ_contact_author_email nakano@ms.aist-nara.ac.jp.
_publ_contact_author_fax '81 743 72 6081'
_publ_contact_author_phone '81 743 72 6081'
_publ_section_title
;
 Synthesis, Structure, and Photophysical and Electrochemical Properties of
 a \p-Stacked Polymer
;
_journal_name_full 'Journal of the American Chemical Society'
_journal_page_first 15474
_journal_page_last 15484
_journal_paper_doi 10.1021/ja037836x
_journal_volume 125
_journal_year 2003
_chemical_formula_moiety 'C31 H28 '
_chemical_formula_sum 'C31 H28'
_chemical_formula_weight 400.56
_space_group_IT_number 15
_symmetry_cell_setting monoclinic
_symmetry_Int_Tables_number 15
_symmetry_space_group_name_Hall '-C 2yc'
_symmetry_space_group_name_H-M 'C 1 2/c 1'
_cell_angle_alpha 90
_cell_angle_beta 101.975(5)
_cell_angle_gamma 90
_cell_formula_units_Z 4
_cell_length_a 12.534(2)
_cell_length_b 12.674(2)
_cell_length_c 14.546(2)
_cell_measurement_reflns_used 6993
_cell_measurement_temperature 296.2
_cell_measurement_theta_max 27.5
_cell_measurement_theta_min 2.5
_cell_volume 2260.4(6)
_computing_cell_refinement PROCESS-AUTO
_computing_data_collection PROCESS-AUTO
_computing_data_reduction 'teXsan Ver. 1.10'
_computing_publication_material 'teXsan Ver. 1.10'
_computing_structure_refinement 'teXsan Ver. 1.10'
_computing_structure_solution
;
MITHRIL84
;
_diffrn_ambient_temperature 296.2
_diffrn_measured_fraction_theta_full 0.9792
_diffrn_measured_fraction_theta_max 0.9792
_diffrn_measurement_device RAXIS-RAPID
_diffrn_radiation_detector 'scintillation counter'
_diffrn_radiation_monochromator graphite
_diffrn_radiation_source 'X-ray tube'
_diffrn_radiation_type 'Mo K\a'
_diffrn_radiation_wavelength 0.7107
_diffrn_reflns_av_R_equivalents 0.042
_diffrn_reflns_limit_h_max 16
_diffrn_reflns_limit_h_min 0
_diffrn_reflns_limit_k_max 16
_diffrn_reflns_limit_k_min 0
_diffrn_reflns_limit_l_max 18
_diffrn_reflns_limit_l_min -18
_diffrn_reflns_number 8682
_diffrn_reflns_theta_full 27.47
_diffrn_reflns_theta_max 27.47
_diffrn_standards_decay_% 0.00
_diffrn_standards_interval_count 0
_diffrn_standards_number 0
_exptl_absorpt_coefficient_mu 0.033
_exptl_absorpt_correction_type multi-scan
_exptl_crystal_colour colorless
_exptl_crystal_density_diffrn 1.176
_exptl_crystal_description block
_exptl_crystal_size_max 0.42
_exptl_crystal_size_mid 0.25
_exptl_crystal_size_min 0.08
_refine_diff_density_max 0.25
_refine_diff_density_min -0.26
_refine_ls_extinction_method none
_refine_ls_goodness_of_fit_ref 1.205
_refine_ls_hydrogen_treatment noref
_refine_ls_number_parameters 141
_refine_ls_number_reflns 2543
_refine_ls_R_factor_gt 0.0551
_refine_ls_shift/su_max 0.0146
_refine_ls_structure_factor_coef Fsqd
_refine_ls_weighting_details 'w = 1/[\s^2^(Fo^2^) + (0.05000(Max(Fo^2^,0) + 2Fc^2^)/3)^2^]'
_refine_ls_weighting_scheme calc
_refine_ls_wR_factor_ref 0.1398
_reflns_number_gt 1431
_reflns_number_total 2543
_reflns_threshold_expression F^2^>2.0\s(F^2^)
_cod_data_source_file ja037836xsi20030808_093113.cif
_cod_data_source_block '_2(n=2)'
_cod_original_cell_volume 2260.4(5)
_cod_original_formula_sum 'C31 H28 '
_cod_database_code 4114495

loop_
_symmetry_equiv_pos_as_xyz
x,y,z
-x,y,1/2-z
-x,-y,-z
x,-y,1/2+z
1/2+x,1/2+y,z
1/2-x,1/2+y,1/2-z
1/2-x,1/2-y,-z
1/2+x,1/2-y,1/2+z

loop_
_atom_site_label
_atom_site_type_symbol
_atom_site_fract_x
_atom_site_fract_y
_atom_site_fract_z
_atom_site_U_iso_or_equiv
_atom_site_adp_type
_atom_site_occupancy
_atom_site_calc_flag
_atom_site_refinement_flags
C(1) C 0.0227(2) 0.1821(2) 0.4917(1) 0.0950(8) Uani 1.00 d .
C(2) C 0.0018(2) 0.1429(1) 0.5833(1) 0.0710(6) Uani 1.00 d .
C(3) C 0.0198(1) 0.2261(1) 0.6631(1) 0.0507(5) Uani 1.00 d .
C(4) C -0.0500(1) 0.3248(1) 0.6341(1) 0.0532(5) Uani 1.00 d .
C(5) C -0.1629(2) 0.3345(2) 0.6053(1) 0.0716(6) Uani 1.00 d .
C(6) C -0.2068(2) 0.4351(2) 0.5795(1) 0.0889(8) Uani 1.00 d .
C(7) C -0.1396(2) 0.5224(2) 0.5814(1) 0.0910(8) Uani 1.00 d .
C(8) C -0.0285(2) 0.5130(1) 0.6081(1) 0.0753(7) Uani 1.00 d .
C(9) C 0.0168(1) 0.4140(1) 0.6340(1) 0.0549(5) Uani 1.00 d .
C(10) C 0.1314(1) 0.3812(1) 0.6617(1) 0.0552(5) Uani 1.00 d .
C(11) C 0.2289(2) 0.4378(1) 0.6701(1) 0.0748(7) Uani 1.00 d .
C(12) C 0.3274(2) 0.3849(2) 0.6968(2) 0.0908(8) Uani 1.00 d .
C(13) C 0.3302(2) 0.2772(2) 0.7135(2) 0.0885(8) Uani 1.00 d .
C(14) C 0.2343(2) 0.2204(1) 0.7047(1) 0.0700(6) Uani 1.00 d .
C(15) C 0.1344(1) 0.2723(1) 0.6790(1) 0.0520(5) Uani 1.00 d .
C(16) C 0.0000 0.1666(2) 0.7500 0.0567(7) Uani 1.00 d S
H(1) H 0.0968 0.2034 0.4981 0.1150 Uiso 1.00 calc .
H(2) H 0.0105 0.1249 0.4452 0.1150 Uiso 1.00 calc .
H(3) H -0.0243 0.2377 0.4683 0.1150 Uiso 1.00 calc .
H(4) H -0.0714 0.1171 0.5746 0.0873 Uiso 1.00 calc .
H(5) H 0.0499 0.0836 0.6047 0.0873 Uiso 1.00 calc .
H(6) H -0.2107 0.2726 0.6042 0.0855 Uiso 1.00 calc .
H(7) H -0.2854 0.4447 0.5589 0.1075 Uiso 1.00 calc .
H(8) H -0.1703 0.5902 0.5630 0.1084 Uiso 1.00 calc .
H(9) H 0.0189 0.5738 0.6069 0.0885 Uiso 1.00 calc .
H(10) H 0.2264 0.5121 0.6557 0.0909 Uiso 1.00 calc .
H(11) H 0.3932 0.4254 0.7009 0.1062 Uiso 1.00 calc .
H(12) H 0.4013 0.2450 0.7360 0.1132 Uiso 1.00 calc .
H(13) H 0.2348 0.1447 0.7150 0.0871 Uiso 1.00 calc .
H(14) H -0.0680 0.1164 0.7285 0.1001 Uiso 1.00 calc .

loop_
_atom_site_aniso_label
_atom_site_aniso_U_11
_atom_site_aniso_U_22
_atom_site_aniso_U_33
_atom_site_aniso_U_12
_atom_site_aniso_U_13
_atom_site_aniso_U_23
C(1) 0.141(2) 0.087(1) 0.069(1) -0.021(1) 0.050(1) -0.025(1)
C(2) 0.095(1) 0.060(1) 0.065(1) -0.0144(9) 0.032(1) -0.0184(9)
C(3) 0.063(1) 0.0413(8) 0.0511(9) -0.0023(7) 0.0197(8) -0.0046(7)
C(4) 0.068(1) 0.0564(10) 0.0363(8) 0.0025(8) 0.0145(8) -0.0028(7)
C(5) 0.073(1) 0.092(1) 0.049(1) 0.005(1) 0.0108(9) -0.0052(10)
C(6) 0.087(1) 0.124(2) 0.052(1) 0.044(1) 0.007(1) 0.006(1)
C(7) 0.138(2) 0.081(1) 0.057(1) 0.039(2) 0.026(1) 0.009(1)
C(8) 0.113(2) 0.056(1) 0.059(1) 0.016(1) 0.022(1) 0.0029(9)
C(9) 0.084(1) 0.0455(9) 0.0371(8) 0.0042(8) 0.0176(8) -0.0027(7)
C(10) 0.079(1) 0.0490(9) 0.0424(9) -0.0094(8) 0.0226(8) -0.0049(7)
C(11) 0.100(2) 0.061(1) 0.068(1) -0.026(1) 0.029(1) -0.0103(9)
C(12) 0.081(2) 0.107(2) 0.091(2) -0.030(1) 0.033(1) -0.018(1)
C(13) 0.067(1) 0.112(2) 0.091(2) 0.002(1) 0.027(1) -0.003(1)
C(14) 0.073(1) 0.069(1) 0.075(1) 0.0049(10) 0.030(1) 0.0020(10)
C(15) 0.063(1) 0.0494(9) 0.0476(10) -0.0022(8) 0.0218(8) -0.0032(7)
C(16) 0.076(2) 0.038(1) 0.063(2) 0.0000 0.029(1) 0.0000

loop_
_atom_type_symbol
_atom_type_description
_atom_type_scat_dispersion_real
_atom_type_scat_dispersion_imag
_atom_type_scat_source
C C 0.003 0.002
;International Tables for Crystallography
(1992, Vol. C, Tables 4.2.6.8 and 6.1.1.1)
;
H H 0.000 0.000
;International Tables for Crystallography
(1992, Vol. C, Table 6.1.1.2)
;

loop_
_geom_angle_atom_site_label_1
_geom_angle_atom_site_label_2
_geom_angle_atom_site_label_3
_geom_angle
_geom_angle_site_symmetry_2
_geom_angle_site_symmetry_3
_geom_angle_publ_flag
C(1) C(2) C(3) 114.6(1) 1_555 1_555 yes
C(2) C(3) C(4) 111.3(1) 1_555 1_555 yes
C(2) C(3) C(15) 111.1(1) 1_555 1_555 yes
C(2) C(3) C(16) 105.0(1) 1_555 1_555 yes
C(4) C(3) C(15) 101.2(1) 1_555 1_555 yes
C(4) C(3) C(16) 116.6(1) 1_555 1_555 yes
C(15) C(3) C(16) 111.8(1) 1_555 1_555 yes
C(3) C(4) C(5) 129.7(2) 1_555 1_555 yes
C(3) C(4) C(9) 110.5(1) 1_555 1_555 yes
C(5) C(4) C(9) 119.7(2) 1_555 1_555 yes
C(4) C(5) C(6) 118.4(2) 1_555 1_555 yes
C(5) C(6) C(7) 121.0(2) 1_555 1_555 yes
C(6) C(7) C(8) 120.9(2) 1_555 1_555 yes
C(7) C(8) C(9) 119.1(2) 1_555 1_555 yes
C(4) C(9) C(8) 121.0(2) 1_555 1_555 yes
C(4) C(9) C(10) 108.7(1) 1_555 1_555 yes
C(8) C(9) C(10) 130.3(2) 1_555 1_555 yes
C(9) C(10) C(11) 131.7(2) 1_555 1_555 yes
C(9) C(10) C(15) 108.4(1) 1_555 1_555 yes
C(11) C(10) C(15) 119.9(2) 1_555 1_555 yes
C(10) C(11) C(12) 119.1(2) 1_555 1_555 yes
C(11) C(12) C(13) 120.9(2) 1_555 1_555 yes
C(12) C(13) C(14) 120.4(2) 1_555 1_555 yes
C(13) C(14) C(15) 119.5(2) 1_555 1_555 yes
C(3) C(15) C(10) 111.2(1) 1_555 1_555 yes
C(3) C(15) C(14) 128.7(1) 1_555 1_555 yes
C(10) C(15) C(14) 120.1(1) 1_555 1_555 yes
C(3) C(16) C(3) 121.1(2) 1_555 2_556 yes

loop_
_geom_bond_atom_site_label_1
_geom_bond_atom_site_label_2
_geom_bond_distance
_geom_bond_publ_flag
C(1) C(2) 1.496(3) yes
C(2) C(3) 1.550(2) yes
C(3) C(4) 1.535(2) yes
C(3) C(15) 1.525(2) yes
C(3) C(16) 1.535(2) yes
C(4) C(5) 1.395(3) yes
C(4) C(9) 1.407(2) yes
C(5) C(6) 1.408(3) yes
C(6) C(7) 1.387(3) yes
C(7) C(8) 1.371(3) yes
C(8) C(9) 1.396(2) yes
C(9) C(10) 1.469(2) yes
C(10) C(11) 1.400(3) yes
C(10) C(15) 1.403(2) yes
C(11) C(12) 1.388(3) yes
C(12) C(13) 1.386(3) yes
C(13) C(14) 1.383(3) yes
C(14) C(15) 1.395(2) yes

loop_
_geom_torsion_atom_site_label_1
_geom_torsion_atom_site_label_2
_geom_torsion_atom_site_label_3
_geom_torsion_atom_site_label_4
_geom_torsion
_geom_torsion_site_symmetry_1
_geom_torsion_site_symmetry_2
_geom_torsion_site_symmetry_3
_geom_torsion_site_symmetry_4
_geom_torsion_publ_flag
C(1) C(2) C(3) C(4) 56.1(2) 1_555 1_555 1_555 1_555 yes
C(1) C(2) C(3) C(15) -55.8(2) 1_555 1_555 1_555 1_555 yes
C(1) C(2) C(3) C(16) -176.9(2) 1_555 1_555 1_555 1_555 yes
C(2) C(3) C(4) C(5) 58.3(2) 1_555 1_555 1_555 1_555 yes
C(2) C(3) C(4) C(9) -118.3(1) 1_555 1_555 1_555 1_555 yes
C(2) C(3) C(15) C(10) 118.1(1) 1_555 1_555 1_555 1_555 yes
C(2) C(3) C(15) C(14) -60.1(2) 1_555 1_555 1_555 1_555 yes
C(2) C(3) C(16) C(3) -163.8(1) 1_555 1_555 1_555 2_556 yes
C(3) C(4) C(5) C(6) -178.1(2) 1_555 1_555 1_555 1_555 yes
C(3) C(4) C(9) C(8) 178.8(1) 1_555 1_555 1_555 1_555 yes
C(3) C(4) C(9) C(10) 0.3(2) 1_555 1_555 1_555 1_555 yes
C(3) C(15) C(10) C(9) 0.2(2) 1_555 1_555 1_555 1_555 yes
C(3) C(15) C(10) C(11) -178.3(1) 1_555 1_555 1_555 1_555 yes
C(3) C(15) C(14) C(13) 178.6(2) 1_555 1_555 1_555 1_555 yes
C(3) C(16) C(3) C(4) -40.13(10) 1_555 1_555 2_556 2_556 yes
C(3) C(16) C(3) C(15) 75.6(1) 1_555 1_555 2_556 2_556 yes
C(4) C(3) C(15) C(10) -0.1(2) 1_555 1_555 1_555 1_555 yes
C(4) C(3) C(15) C(14) -178.3(2) 1_555 1_555 1_555 1_555 yes
C(4) C(5) C(6) C(7) 0.8(3) 1_555 1_555 1_555 1_555 yes
C(4) C(9) C(8) C(7) -0.8(3) 1_555 1_555 1_555 1_555 yes
C(4) C(9) C(10) C(11) 178.0(2) 1_555 1_555 1_555 1_555 yes
C(4) C(9) C(10) C(15) -0.3(2) 1_555 1_555 1_555 1_555 yes
C(5) C(4) C(3) C(15) 176.4(2) 1_555 1_555 1_555 1_555 yes
C(5) C(4) C(3) C(16) -62.1(2) 1_555 1_555 1_555 1_555 yes
C(5) C(4) C(9) C(8) 1.9(2) 1_555 1_555 1_555 1_555 yes
C(5) C(4) C(9) C(10) -176.6(1) 1_555 1_555 1_555 1_555 yes
C(5) C(6) C(7) C(8) 0.3(3) 1_555 1_555 1_555 1_555 yes
C(6) C(5) C(4) C(9) -1.9(2) 1_555 1_555 1_555 1_555 yes
C(6) C(7) C(8) C(9) -0.3(3) 1_555 1_555 1_555 1_555 yes
C(7) C(8) C(9) C(10) 177.4(2) 1_555 1_555 1_555 1_555 yes
C(8) C(9) C(10) C(11) -0.3(3) 1_555 1_555 1_555 1_555 yes
C(8) C(9) C(10) C(15) -178.6(2) 1_555 1_555 1_555 1_555 yes
C(9) C(4) C(3) C(15) -0.1(2) 1_555 1_555 1_555 1_555 yes
C(9) C(4) C(3) C(16) 121.4(1) 1_555 1_555 1_555 1_555 yes
C(9) C(10) C(11) C(12) -179.0(2) 1_555 1_555 1_555 1_555 yes
C(9) C(10) C(15) C(14) 178.6(1) 1_555 1_555 1_555 1_555 yes
C(10) C(11) C(12) C(13) 1.2(3) 1_555 1_555 1_555 1_555 yes
C(10) C(15) C(3) C(16) -124.8(1) 1_555 1_555 1_555 1_555 yes
C(10) C(15) C(14) C(13) 0.5(3) 1_555 1_555 1_555 1_555 yes
C(11) C(10) C(15) C(14) 0.1(2) 1_555 1_555 1_555 1_555 yes
C(11) C(12) C(13) C(14) -0.7(3) 1_555 1_555 1_555 1_555 yes
C(12) C(11) C(10) C(15) -0.9(3) 1_555 1_555 1_555 1_555 yes
C(12) C(13) C(14) C(15) -0.2(3) 1_555 1_555 1_555 1_555 yes
C(14) C(15) C(3) C(16) 57.0(2) 1_555 1_555 1_555 1_555 yes
